data_1546624
loop_
_publ_author_name
'Fujino, Shota'
'Yamaji, Minoru'
'Okamoto, Hideki'
'Mutai, Toshiki'
'Yoshikawa, Isao'
'Houjou, Hirohiko'
'Tani, Fumito'

_publ_section_title
;
 Systematic investigations on fused \p-system compounds of seven benzene
 rings prepared by photocyclization of diphenanthrylethenes.
;
_journal_name_full
'Photochemical &amp; photobiological sciences : Official journal of the European Photochemistry Association and the European Society for Photobiology'
_journal_paper_doi 10.1039/c7pp00040e
_journal_year 2017
_chemical_formula_moiety 'C30 H18'
_chemical_formula_sum 'C30 H18'
_chemical_formula_weight 378.44
_chemical_melting_point 485.5(5)
_chemical_name_systematic
;
 ?
;
_space_group_crystal_system monoclinic
_space_group_IT_number 4
_space_group_name_Hall 'P 2yb'
_space_group_name_H-M_alt 'P 1 21 1'
_symmetry_space_group_name_Hall 'P 2yb'
_symmetry_space_group_name_H-M 'P 1 21 1'
_atom_sites_solution_hydrogens geom
_atom_sites_solution_primary direct
_atom_sites_solution_secondary difmap
_audit_creation_method SHELXL-2013
_audit_update_record
;
2016-12-09 deposited with the CCDC.
2017-03-30 downloaded from the CCDC.
;
_cell_angle_alpha 90
_cell_angle_beta 98.059(13)
_cell_angle_gamma 90
_cell_formula_units_Z 2
_cell_length_a 12.778(11)
_cell_length_b 5.158(4)
_cell_length_c 14.363(12)
_cell_measurement_reflns_used 2567
_cell_measurement_temperature 93(2)
_cell_measurement_theta_max 27.50
_cell_measurement_theta_min 2.90
_cell_volume 937.3(13)
_computing_cell_refinement 'CrystalClear-SM Expert 2.0 r3'
_computing_data_collection 'CrystalClear-SM Expert 2.0 r3 (Rigaku, 2009)'
_computing_data_reduction 'CrystalClear-SM Expert 2.0 r3'
_computing_molecular_graphics 'CrystalStructure 4.1.1'
_computing_publication_material 'CrystalStructure 4.1.1 (Rigaku, 2015)'
_computing_structure_refinement 'SHELXL-2013 (Sheldrick, 2013)'
_computing_structure_solution 'SHELXS-2013 (Sheldrick, 2013)'
_diffrn_ambient_temperature 93(2)
_diffrn_detector_area_resol_mean 7.111
_diffrn_measured_fraction_theta_full 0.996
_diffrn_measured_fraction_theta_max 0.996
_diffrn_measurement_device_type 'VariMax DW with Saturn'
_diffrn_measurement_method \w
_diffrn_radiation_source 'fine-focus sealed tube'
_diffrn_radiation_type MoK\a
_diffrn_radiation_wavelength 0.71075
_diffrn_reflns_av_R_equivalents 0.0632
_diffrn_reflns_av_unetI/netI 0.0946
_diffrn_reflns_Laue_measured_fraction_full 0.996
_diffrn_reflns_Laue_measured_fraction_max 0.996
_diffrn_reflns_limit_h_max 16
_diffrn_reflns_limit_h_min -15
_diffrn_reflns_limit_k_max 6
_diffrn_reflns_limit_k_min -6
_diffrn_reflns_limit_l_max 18
_diffrn_reflns_limit_l_min -18
_diffrn_reflns_number 11168
_diffrn_reflns_point_group_measured_fraction_full 0.995
_diffrn_reflns_point_group_measured_fraction_max 0.992
_diffrn_reflns_theta_full 25.242
_diffrn_reflns_theta_max 27.501
_diffrn_reflns_theta_min 2.300
_exptl_absorpt_coefficient_mu 0.076
_exptl_absorpt_correction_T_max 0.997
_exptl_absorpt_correction_T_min 0.688
_exptl_absorpt_correction_type multi-scan
_exptl_absorpt_process_details 'REQAB (Rigaku, 1998)'
_exptl_crystal_colour colorless
_exptl_crystal_density_diffrn 1.341
_exptl_crystal_description needle
_exptl_crystal_F_000 396
_exptl_crystal_size_max 0.470
_exptl_crystal_size_mid 0.040
_exptl_crystal_size_min 0.040
_refine_diff_density_max 0.221
_refine_diff_density_min -0.251
_refine_diff_density_rms 0.053
_refine_ls_abs_structure_details
;
 Flack x determined using 893 quotients [(I+)-(I-)]/[(I+)+(I-)]
 (Parsons and Flack (2004), Acta Cryst. A60, s61).
;
_refine_ls_abs_structure_Flack 10.0(10)
_refine_ls_extinction_method none
_refine_ls_goodness_of_fit_ref 1.011
_refine_ls_hydrogen_treatment constr
_refine_ls_matrix_type full
_refine_ls_number_parameters 271
_refine_ls_number_reflns 4279
_refine_ls_number_restraints 1
_refine_ls_restrained_S_all 1.011
_refine_ls_R_factor_all 0.0980
_refine_ls_R_factor_gt 0.0703
_refine_ls_shift/su_max 0.000
_refine_ls_shift/su_mean 0.000
_refine_ls_structure_factor_coef Fsqd
_refine_ls_weighting_details 'w=1/[\s^2^(Fo^2^)+(0.0530P)^2^] where P=(Fo^2^+2Fc^2^)/3'
_refine_ls_weighting_scheme calc
_refine_ls_wR_factor_gt 0.1237
_refine_ls_wR_factor_ref 0.1354
_reflns_Friedel_coverage 0.791
_reflns_Friedel_fraction_full 0.993
_reflns_Friedel_fraction_max 0.986
_reflns_number_gt 3053
_reflns_number_total 4279
_reflns_threshold_expression 'I > 2\s(I)'
_cod_data_source_file c7pp00040e2.cif
_cod_data_source_block 3at9
_cod_depositor_comments
;
The following automatic conversions were performed:

'_chemical_melting_point' value '485-486' was changed to '485.5(5)' -
the average value was taken and precision was estimated.

Automatic conversion script
Id: cif_fix_values 4973 2017-02-22 13:04:09Z antanas 
;
_cod_database_code 1546624
_shelx_space_group_comment
;
The symmetry employed for this shelxl refinement is uniquely defined
by the following loop, which should always be used as a source of
symmetry information in preference to the above space-group names.
They are only intended as comments.
;
_shelx_estimated_absorpt_t_min 0.965
_shelx_estimated_absorpt_t_max 0.997
_shelxl_version_number 2013-4

loop_
_space_group_symop_operation_xyz
'x, y, z'
'-x, y+1/2, -z'

loop_
_atom_site_label
_atom_site_type_symbol
_atom_site_fract_x
_atom_site_fract_y
_atom_site_fract_z
_atom_site_U_iso_or_equiv
_atom_site_adp_type
_atom_site_occupancy
_atom_site_site_symmetry_order
_atom_site_calc_flag
_atom_site_refinement_flags_posn
_atom_site_refinement_flags_adp
C1 C 0.1282(3) 0.4702(9) 0.0153(3) 0.0328(10) Uani 1 1 d . .
H1 H 0.0820 0.5954 -0.0169 0.039 Uiso 1 1 calc R U
C2 C 0.1745(3) 0.2880(10) -0.0350(3) 0.0364(11) Uani 1 1 d . .
H2 H 0.1608 0.2882 -0.1017 0.044 Uiso 1 1 calc R U
C3 C 0.2416(3) 0.1027(9) 0.0115(3) 0.0349(11) Uani 1 1 d . .
H3 H 0.2740 -0.0225 -0.0237 0.042 Uiso 1 1 calc R U
C4 C 0.2614(3) 0.0996(8) 0.1088(3) 0.0284(10) Uani 1 1 d . .
H4 H 0.3064 -0.0297 0.1398 0.034 Uiso 1 1 calc R U
C5 C 0.2160(3) 0.2842(8) 0.1619(2) 0.0236(9) Uani 1 1 d . .
C6 C 0.1483(3) 0.4740(9) 0.1143(2) 0.0266(9) Uani 1 1 d . .
C7 C 0.1020(3) 0.6695(8) 0.1677(2) 0.0244(9) Uani 1 1 d . .
H5 H 0.0567 0.7967 0.1357 0.029 Uiso 1 1 calc R U
C8 C 0.1221(3) 0.6746(8) 0.2631(2) 0.0222(9) Uani 1 1 d . .
H6 H 0.0915 0.8071 0.2965 0.027 Uiso 1 1 calc R U
C9 C 0.1887(2) 0.4839(7) 0.3144(2) 0.0183(8) Uani 1 1 d . .
C10 C 0.2364(3) 0.2870(8) 0.2646(2) 0.0216(8) Uani 1 1 d . .
C11 C 0.3011(3) 0.1084(8) 0.3176(2) 0.0232(9) Uani 1 1 d . .
H7 H 0.3355 -0.0209 0.2859 0.028 Uiso 1 1 calc R U
C12 C 0.3173(3) 0.1126(7) 0.4161(2) 0.0185(8) Uani 1 1 d . .
C13 C 0.2651(2) 0.3008(8) 0.4664(2) 0.0174(8) Uani 1 1 d . .
C14 C 0.2056(2) 0.4889(8) 0.4126(2) 0.0199(8) Uani 1 1 d . .
H8 H 0.1754 0.6259 0.4441 0.024 Uiso 1 1 calc R U
C15 C 0.3882(3) -0.0657(8) 0.4677(2) 0.0232(9) Uani 1 1 d . .
H9 H 0.4180 -0.2016 0.4354 0.028 Uiso 1 1 calc R U
C16 C 0.4138(3) -0.0449(8) 0.5620(2) 0.0215(8) Uani 1 1 d . .
H10 H 0.4649 -0.1596 0.5940 0.026 Uiso 1 1 calc R U
C17 C 0.3658(3) 0.1461(7) 0.6150(3) 0.0196(8) Uani 1 1 d . .
C18 C 0.2843(3) 0.2995(7) 0.5690(2) 0.0178(8) Uani 1 1 d . .
C19 C 0.2229(3) 0.4582(8) 0.6259(2) 0.0193(8) Uani 1 1 d . .
C20 C 0.1183(3) 0.5394(8) 0.5935(2) 0.0249(9) Uani 1 1 d . .
H11 H 0.0848 0.4805 0.5340 0.030 Uiso 1 1 calc R U
C21 C 0.0639(3) 0.7009(9) 0.6458(3) 0.0336(11) Uani 1 1 d . .
H12 H -0.0060 0.7542 0.6222 0.040 Uiso 1 1 calc R U
C22 C 0.1118(3) 0.7858(11) 0.7333(3) 0.0412(12) Uani 1 1 d . .
H13 H 0.0770 0.9077 0.7679 0.049 Uiso 1 1 calc R U
C23 C 0.2093(3) 0.6929(9) 0.7693(3) 0.0359(11) Uani 1 1 d . .
H14 H 0.2401 0.7471 0.8302 0.043 Uiso 1 1 calc R U
C24 C 0.2651(3) 0.5208(8) 0.7194(2) 0.0225(9) Uani 1 1 d . .
C25 C 0.3599(3) 0.3870(8) 0.7639(2) 0.0223(9) Uani 1 1 d . .
C26 C 0.4049(3) 0.4405(8) 0.8575(2) 0.0264(9) Uani 1 1 d . .
H15 H 0.3775 0.5794 0.8902 0.032 Uiso 1 1 calc R U
C27 C 0.4878(3) 0.2955(9) 0.9025(3) 0.0293(9) Uani 1 1 d . .
H16 H 0.5164 0.3331 0.9657 0.035 Uiso 1 1 calc R U
C28 C 0.5292(3) 0.0937(9) 0.8546(3) 0.0298(10) Uani 1 1 d . .
H17 H 0.5858 -0.0075 0.8854 0.036 Uiso 1 1 calc R U
C29 C 0.4883(3) 0.0405(8) 0.7628(3) 0.0264(9) Uani 1 1 d . .
H18 H 0.5174 -0.0978 0.7310 0.032 Uiso 1 1 calc R U
C30 C 0.4039(3) 0.1868(7) 0.7146(2) 0.0201(8) Uani 1 1 d . .

loop_
_atom_site_aniso_label
_atom_site_aniso_U_11
_atom_site_aniso_U_22
_atom_site_aniso_U_33
_atom_site_aniso_U_23
_atom_site_aniso_U_13
_atom_site_aniso_U_12
C1 0.037(2) 0.039(3) 0.021(2) -0.001(2) -0.0004(17) -0.011(2)
C2 0.047(3) 0.045(3) 0.018(2) -0.006(2) 0.0048(18) -0.010(2)
C3 0.045(2) 0.038(3) 0.023(2) -0.012(2) 0.0095(18) -0.012(2)
C4 0.031(2) 0.030(2) 0.025(2) -0.0042(19) 0.0062(17) -0.010(2)
C5 0.026(2) 0.027(2) 0.0189(18) -0.0044(18) 0.0056(15) -0.0120(19)
C6 0.026(2) 0.031(2) 0.0220(19) -0.0010(19) 0.0030(16) -0.012(2)
C7 0.025(2) 0.026(2) 0.0215(19) 0.0017(17) 0.0028(15) -0.0063(19)
C8 0.0237(19) 0.020(2) 0.0229(19) -0.0004(17) 0.0046(15) -0.0051(18)
C9 0.0190(18) 0.018(2) 0.0183(18) -0.0025(16) 0.0039(14) -0.0086(17)
C10 0.0240(19) 0.021(2) 0.0207(18) -0.0028(17) 0.0060(15) -0.0065(18)
C11 0.024(2) 0.023(2) 0.0235(19) -0.0083(17) 0.0074(16) -0.0055(19)
C12 0.0187(19) 0.0152(19) 0.0220(18) -0.0029(16) 0.0041(14) -0.0044(17)
C13 0.0130(17) 0.0180(19) 0.0212(18) -0.0030(17) 0.0027(13) -0.0074(17)
C14 0.0162(18) 0.022(2) 0.0220(19) -0.0044(17) 0.0053(14) -0.0020(17)
C15 0.0230(19) 0.019(2) 0.028(2) -0.0075(18) 0.0052(15) -0.0009(18)
C16 0.0191(19) 0.019(2) 0.026(2) -0.0025(18) 0.0024(15) 0.0029(18)
C17 0.0181(18) 0.018(2) 0.0223(18) 0.0000(16) 0.0030(14) -0.0038(17)
C18 0.0168(18) 0.0158(19) 0.0208(18) 0.0006(17) 0.0026(14) -0.0034(17)
C19 0.0196(18) 0.022(2) 0.0167(17) 0.0008(16) 0.0057(14) 0.0019(17)
C20 0.024(2) 0.034(2) 0.0173(18) -0.0002(17) 0.0039(15) 0.0073(19)
C21 0.029(2) 0.051(3) 0.020(2) 0.005(2) 0.0022(16) 0.019(2)
C22 0.048(3) 0.053(3) 0.024(2) -0.005(2) 0.0068(19) 0.028(3)
C23 0.043(2) 0.046(3) 0.0174(19) -0.0036(19) -0.0003(17) 0.021(2)
C24 0.0255(19) 0.025(2) 0.0170(18) 0.0001(16) 0.0028(15) 0.0069(18)
C25 0.023(2) 0.023(2) 0.0202(19) 0.0012(16) 0.0019(15) -0.0018(17)
C26 0.029(2) 0.026(2) 0.024(2) -0.0023(19) 0.0021(16) 0.006(2)
C27 0.032(2) 0.032(2) 0.022(2) -0.0002(19) -0.0024(16) 0.000(2)
C28 0.027(2) 0.033(3) 0.028(2) 0.0046(19) -0.0030(16) 0.007(2)
C29 0.027(2) 0.025(2) 0.026(2) -0.0021(18) 0.0011(16) 0.0016(19)
C30 0.0202(19) 0.020(2) 0.0200(18) 0.0023(16) 0.0023(14) -0.0008(17)

loop_
_atom_type_symbol
_atom_type_description
_atom_type_scat_dispersion_real
_atom_type_scat_dispersion_imag
_atom_type_scat_source
C C 0.0033 0.0016 'International Tables Vol C Tables 4.2.6.8 and 6.1.1.4'
H H 0.0000 0.0000 'International Tables Vol C Tables 4.2.6.8 and 6.1.1.4'

loop_
_geom_angle_atom_site_label_1
_geom_angle_atom_site_label_2
_geom_angle_atom_site_label_3
_geom_angle
C2 C1 C6 120.7(4)
C2 C1 H1 119.7
C6 C1 H1 119.7
C1 C2 C3 120.1(4)
C1 C2 H2 119.9
C3 C2 H2 119.9
C4 C3 C2 120.3(4)
C4 C3 H3 119.8
C2 C3 H3 119.8
C3 C4 C5 120.8(4)
C3 C4 H4 119.6
C5 C4 H4 119.6
C4 C5 C6 118.7(3)
C4 C5 C10 122.0(4)
C6 C5 C10 119.3(4)
C1 C6 C5 119.3(4)
C1 C6 C7 121.0(4)
C5 C6 C7 119.6(3)
C8 C7 C6 121.1(4)
C8 C7 H5 119.5
C6 C7 H5 119.5
C7 C8 C9 121.3(4)
C7 C8 H6 119.3
C9 C8 H6 119.3
C14 C9 C10 120.2(3)
C14 C9 C8 120.2(3)
C10 C9 C8 119.6(3)
C11 C10 C9 117.4(3)
C11 C10 C5 123.6(4)
C9 C10 C5 119.0(3)
C10 C11 C12 122.3(3)
C10 C11 H7 118.8
C12 C11 H7 118.8
C11 C12 C15 120.6(3)
C11 C12 C13 120.5(3)
C15 C12 C13 118.9(3)
C14 C13 C12 116.6(3)
C14 C13 C18 124.2(3)
C12 C13 C18 118.9(3)
C9 C14 C13 122.7(3)
C9 C14 H8 118.6
C13 C14 H8 118.6
C16 C15 C12 121.2(4)
C16 C15 H9 119.4
C12 C15 H9 119.4
C15 C16 C17 121.6(3)
C15 C16 H10 119.2
C17 C16 H10 119.2
C18 C17 C16 118.9(3)
C18 C17 C30 120.4(3)
C16 C17 C30 120.6(3)
C17 C18 C13 119.2(3)
C17 C18 C19 118.4(3)
C13 C18 C19 122.4(3)
C24 C19 C20 117.5(3)
C24 C19 C18 119.8(3)
C20 C19 C18 122.5(3)
C21 C20 C19 121.7(3)
C21 C20 H11 119.1
C19 C20 H11 119.1
C20 C21 C22 119.6(4)
C20 C21 H12 120.2
C22 C21 H12 120.2
C23 C22 C21 119.6(4)
C23 C22 H13 120.2
C21 C22 H13 120.2
C22 C23 C24 122.2(4)
C22 C23 H14 118.9
C24 C23 H14 118.9
C23 C24 C19 118.5(3)
C23 C24 C25 121.9(3)
C19 C24 C25 119.4(3)
C30 C25 C26 118.8(3)
C30 C25 C24 119.4(3)
C26 C25 C24 121.7(3)
C27 C26 C25 121.5(4)
C27 C26 H15 119.3
C25 C26 H15 119.3
C26 C27 C28 119.6(3)
C26 C27 H16 120.2
C28 C27 H16 120.2
C29 C28 C27 120.2(4)
C29 C28 H17 119.9
C27 C28 H17 119.9
C28 C29 C30 121.5(4)
C28 C29 H18 119.2
C30 C29 H18 119.2
C25 C30 C29 118.3(3)
C25 C30 C17 119.6(3)
C29 C30 C17 122.0(3)

loop_
_geom_bond_atom_site_label_1
_geom_bond_atom_site_label_2
_geom_bond_distance
C1 C2 1.369(6)
C1 C6 1.410(5)
C1 H1 0.9500
C2 C3 1.391(6)
C2 H2 0.9500
C3 C4 1.385(5)
C3 H3 0.9500
C4 C5 1.396(5)
C4 H4 0.9500
C5 C6 1.417(5)
C5 C10 1.461(5)
C6 C7 1.443(5)
C7 C8 1.358(5)
C7 H5 0.9500
C8 C9 1.435(5)
C8 H6 0.9500
C9 C14 1.396(4)
C9 C10 1.427(5)
C10 C11 1.391(5)
C11 C12 1.401(5)
C11 H7 0.9500
C12 C15 1.424(5)
C12 C13 1.430(5)
C13 C14 1.397(5)
C13 C18 1.460(4)
C14 H8 0.9500
C15 C16 1.353(5)
C15 H9 0.9500
C16 C17 1.435(5)
C16 H10 0.9500
C17 C18 1.398(5)
C17 C30 1.459(5)
C18 C19 1.461(5)
C19 C24 1.413(4)
C19 C20 1.416(5)
C20 C21 1.373(5)
C20 H11 0.9500
C21 C22 1.389(5)
C21 H12 0.9500
C22 C23 1.366(5)
C22 H13 0.9500
C23 C24 1.398(5)
C23 H14 0.9500
C24 C25 1.460(5)
C25 C30 1.413(5)
C25 C26 1.414(5)
C26 C27 1.381(5)
C26 H15 0.9500
C27 C28 1.392(6)
C27 H16 0.9500
C28 C29 1.376(5)
C28 H17 0.9500
C29 C30 1.415(5)
C29 H18 0.9500

loop_
_geom_torsion_atom_site_label_1
_geom_torsion_atom_site_label_2
_geom_torsion_atom_site_label_3
_geom_torsion_atom_site_label_4
_geom_torsion
C6 C1 C2 C3 0.5(6)
C1 C2 C3 C4 0.5(6)
C2 C3 C4 C5 -1.0(6)
C3 C4 C5 C6 0.6(5)
C3 C4 C5 C10 -179.4(3)
C2 C1 C6 C5 -1.0(6)
C2 C1 C6 C7 178.3(4)
C4 C5 C6 C1 0.4(5)
C10 C5 C6 C1 -179.6(4)
C4 C5 C6 C7 -178.9(3)
C10 C5 C6 C7 1.1(5)
C1 C6 C7 C8 -179.4(4)
C5 C6 C7 C8 -0.1(5)
C6 C7 C8 C9 -1.0(5)
C7 C8 C9 C14 -178.1(3)
C7 C8 C9 C10 1.0(5)
C14 C9 C10 C11 -1.5(5)
C8 C9 C10 C11 179.4(3)
C14 C9 C10 C5 179.1(3)
C8 C9 C10 C5 -0.1(5)
C4 C5 C10 C11 -0.4(5)
C6 C5 C10 C11 179.6(3)
C4 C5 C10 C9 179.0(3)
C6 C5 C10 C9 -1.0(5)
C9 C10 C11 C12 2.0(5)
C5 C10 C11 C12 -178.6(3)
C10 C11 C12 C15 -176.9(3)
C10 C11 C12 C13 1.4(5)
C11 C12 C13 C14 -5.1(5)
C15 C12 C13 C14 173.2(3)
C11 C12 C13 C18 -179.8(3)
C15 C12 C13 C18 -1.5(5)
C10 C9 C14 C13 -2.5(5)
C8 C9 C14 C13 176.6(3)
C12 C13 C14 C9 5.8(5)
C18 C13 C14 C9 -179.9(3)
C11 C12 C15 C16 172.3(3)
C13 C12 C15 C16 -6.0(5)
C12 C15 C16 C17 4.2(6)
C15 C16 C17 C18 5.4(5)
C15 C16 C17 C30 -172.3(3)
C16 C17 C18 C13 -12.7(5)
C30 C17 C18 C13 165.0(3)
C16 C17 C18 C19 168.8(3)
C30 C17 C18 C19 -13.5(5)
C14 C13 C18 C17 -163.4(3)
C12 C13 C18 C17 10.8(5)
C14 C13 C18 C19 15.1(5)
C12 C13 C18 C19 -170.7(3)
C17 C18 C19 C24 20.3(5)
C13 C18 C19 C24 -158.2(4)
C17 C18 C19 C20 -155.2(4)
C13 C18 C19 C20 26.3(6)
C24 C19 C20 C21 8.2(6)
C18 C19 C20 C21 -176.2(4)
C19 C20 C21 C22 -0.7(6)
C20 C21 C22 C23 -4.7(7)
C21 C22 C23 C24 2.4(7)
C22 C23 C24 C19 5.3(6)
C22 C23 C24 C25 -169.0(4)
C20 C19 C24 C23 -10.3(6)
C18 C19 C24 C23 174.0(4)
C20 C19 C24 C25 164.1(4)
C18 C19 C24 C25 -11.6(6)
C23 C24 C25 C30 170.5(4)
C19 C24 C25 C30 -3.7(5)
C23 C24 C25 C26 -5.2(6)
C19 C24 C25 C26 -179.5(3)
C30 C25 C26 C27 -2.5(6)
C24 C25 C26 C27 173.2(4)
C25 C26 C27 C28 0.8(6)
C26 C27 C28 C29 0.5(6)
C27 C28 C29 C30 0.0(6)
C26 C25 C30 C29 2.9(5)
C24 C25 C30 C29 -173.0(4)
C26 C25 C30 C17 -173.7(3)
C24 C25 C30 C17 10.4(5)
C28 C29 C30 C25 -1.7(5)
C28 C29 C30 C17 174.8(4)
C18 C17 C30 C25 -1.6(5)
C16 C17 C30 C25 176.0(3)
C18 C17 C30 C29 -178.1(3)
C16 C17 C30 C29 -0.5(5)
